data_7040536
loop_
_publ_author_name
'Za\/lubiniak, Dominika'
'Zakrzewski, Maciej'
'Pi\;atek, Piotr'

_publ_section_title
;
 Highly effective ion-pair receptors based on
 2,2-bis(aminomethyl)-propionic acid.
;
_journal_issue 39
_journal_name_full 'Dalton transactions (Cambridge, England : 2003)'
_journal_page_first 15557
_journal_page_last 15564
_journal_paper_doi 10.1039/c6dt02833k
_journal_volume 45
_journal_year 2016
_chemical_formula_sum 'C82 H90 F24 N10 O31.2'
_chemical_formula_weight 2170.83
_space_group_crystal_system monoclinic
_space_group_IT_number 14
_space_group_name_Hall '-P 2ybc'
_space_group_name_H-M_alt 'P 1 21/c 1'
_symmetry_space_group_name_Hall '-P 2ybc'
_symmetry_space_group_name_H-M 'P 1 21/c 1'
_atom_sites_solution_hydrogens mixed
_audit_update_record
;
2016-05-05 deposited with the CCDC.
2016-08-02 downloaded from the CCDC.
;
_cell_angle_alpha 90
_cell_angle_beta 110.255(2)
_cell_angle_gamma 90
_cell_formula_units_Z 2
_cell_length_a 20.6125(14)
_cell_length_b 9.4687(7)
_cell_length_c 26.8611(18)
_cell_measurement_reflns_used 9934
_cell_measurement_temperature 100.(2)
_cell_measurement_theta_max 55.0297
_cell_measurement_theta_min 3.4608
_cell_volume 4918.4(6)
_computing_cell_refinement 'SAINT V8.34A (Bruker AXS Inc., 2013)'
_computing_data_collection 'APEX2 V2013 (Bruker AXS Inc., 2013)'
_computing_data_reduction 'SAINT V8.34A (Bruker AXS Inc., 2013)'
_computing_publication_material 'APEX2 V2013 (Bruker AXS Inc., 2013)'
_computing_structure_refinement 'SHELXL-2014/7 (Sheldrick, 2014)'
_computing_structure_solution 'SHELXS-97 (Sheldrick, 2008)'
_diffrn_ambient_temperature 100.(2)
_diffrn_detector_area_resol_mean 10.4167
_diffrn_measured_fraction_theta_full 0.995
_diffrn_measured_fraction_theta_max 0.995
_diffrn_measurement_device_type 'Bruker D8 VENTURE PHOTON 100 CMOS'
_diffrn_measurement_method 'omega and phi scans'
_diffrn_radiation_monochromator mirror
_diffrn_radiation_type CuK\a
_diffrn_radiation_wavelength 1.54178
_diffrn_reflns_av_R_equivalents 0.0662
_diffrn_reflns_av_unetI/netI 0.0468
_diffrn_reflns_limit_h_max 21
_diffrn_reflns_limit_h_min -21
_diffrn_reflns_limit_k_max 10
_diffrn_reflns_limit_k_min -6
_diffrn_reflns_limit_l_max 28
_diffrn_reflns_limit_l_min -27
_diffrn_reflns_number 30421
_diffrn_reflns_theta_full 55.00
_diffrn_reflns_theta_max 55.00
_diffrn_reflns_theta_min 2.29
_diffrn_source 'INCOATEC I\mS micro--focus source'
_exptl_absorpt_coefficient_mu 1.244
_exptl_absorpt_correction_T_max 0.94
_exptl_absorpt_correction_T_min 0.68
_exptl_absorpt_correction_type multi-scan
_exptl_absorpt_process_details 'SADABS V2014/5 (Bruker AXS Inc.)'
_exptl_crystal_colour 'pale yellow'
_exptl_crystal_density_diffrn 1.466
_exptl_crystal_density_method 'not measured'
_exptl_crystal_description needle
_exptl_crystal_F_000 2235
_exptl_crystal_size_max 0.444
_exptl_crystal_size_mid 0.096
_exptl_crystal_size_min 0.048
_refine_diff_density_max 0.492
_refine_diff_density_min -0.293
_refine_ls_extinction_coef 0.00044(19)
_refine_ls_extinction_method 'SHELXL-2014/7 (Sheldrick 2014'
_refine_ls_goodness_of_fit_ref 1.054
_refine_ls_hydrogen_treatment mixed
_refine_ls_matrix_type full
_refine_ls_number_parameters 827
_refine_ls_number_reflns 6140
_refine_ls_number_restraints 89
_refine_ls_restrained_S_all 1.072
_refine_ls_R_factor_all 0.1245
_refine_ls_R_factor_gt 0.1048
_refine_ls_shift/su_max 0.000
_refine_ls_shift/su_mean 0.000
_refine_ls_structure_factor_coef Fsqd
_refine_ls_weighting_details 'w=1/[\s^2^(Fo^2^)+(0.1538P)^2^+9.1762P] where P=(Fo^2^+2Fc^2^)/3'
_refine_ls_weighting_scheme calc
_refine_ls_wR_factor_gt 0.2816
_refine_ls_wR_factor_ref 0.3021
_reflns_number_gt 4624
_reflns_number_total 6140
_reflns_threshold_expression 'I > 2\s(I)'
_cod_data_source_file c6dt02833k2.cif
_cod_data_source_block Domi_PP_1
_cod_depositor_comments
;Adding full bibliography for 7040536.cif.

 Adding full bibliography for 7040536.cif.
;
_cod_original_formula_sum 'C82 H90 F24 N10 O31.20'
_cod_database_code 7040536

loop_
_space_group_symop_operation_xyz
'x, y, z'
'-x, y+1/2, -z+1/2'
'-x, -y, -z'
'x, -y-1/2, z-1/2'

loop_
_atom_site_type_symbol
_atom_site_label
_atom_site_fract_x
_atom_site_fract_y
_atom_site_fract_z
_atom_site_U_iso_or_equiv
_atom_site_adp_type
_atom_site_calc_flag
_atom_site_refinement_flags_adp
_atom_site_refinement_flags_occupancy
_atom_site_refinement_flags_posn
_atom_site_occupancy
_atom_site_disorder_assembly
_atom_site_disorder_group
O O3 -0.1269(3) 0.4192(6) 0.17592(19) 0.1035(16) Uani d . . . 1 . .
O O4 -0.2780(2) 0.5625(6) 0.15226(17) 0.0960(15) Uani d . . . 1 . .
N N1 0.1354(3) 0.3983(6) 0.3256(2) 0.0825(16) Uani d . . . 1 . .
H H1N 0.16 0.4194 0.3587 0.099 Uiso calc U . R 1 . .
C C1 0.0154(3) 0.3640(7) 0.3277(2) 0.0716(17) Uani d . . . 1 . .
C C2 -0.0430(4) 0.2561(8) 0.3136(3) 0.090(2) Uani d . . . 1 . .
H H2A -0.0782 0.2867 0.3282 0.135 Uiso calc U . R 1 . .
H H2B -0.0245 0.1641 0.3287 0.135 Uiso calc U . R 1 . .
H H2C -0.0638 0.2481 0.2749 0.135 Uiso calc U . R 1 . .
C C3 0.0780(4) 0.3020(8) 0.3159(3) 0.085(2) Uani d . . . 1 . .
H H3A 0.0943 0.2167 0.338 0.102 Uiso calc U . R 1 . .
H H3B 0.0625 0.2721 0.2782 0.102 Uiso calc U . R 1 . .
C C4 0.1525(3) 0.4561(8) 0.2873(2) 0.0776(18) Uani d . . . 1 . .
C C5 0.2045(3) 0.5479(8) 0.2857(2) 0.082(2) Uani d . . . 1 . .
C C6 0.1804(3) 0.5453(9) 0.2258(3) 0.087(2) Uani d . . . 1 . .
O O1 0.1971(2) 0.5972(6) 0.19143(18) 0.0982(16) Uani d . . . 1 . .
C C7 0.1234(3) 0.4484(8) 0.2284(2) 0.083(2) Uani d . . . 1 . .
O O2 0.0733(2) 0.3928(6) 0.19597(17) 0.0900(14) Uani d . . . 1 . .
N N2 0.2549(3) 0.6089(7) 0.32693(19) 0.0825(16) Uani d . . . 1 . .
H H2N 0.2548 0.5863 0.3587 0.099 Uiso calc U . R 1 . .
C C8 0.3069(3) 0.7023(8) 0.3261(2) 0.0788(19) Uani d . . . 1 . .
C C9 0.3494(3) 0.7553(8) 0.3753(2) 0.085(2) Uani d . . . 1 . .
H H9 0.3419 0.7273 0.4069 0.102 Uiso calc U . R 1 A 1
C C11 0.4117(3) 0.8955(10) 0.3317(3) 0.100(2) Uani d . . . 1 . .
H H11 0.4469 0.9622 0.3335 0.12 Uiso calc U . R 1 B 1
C C12 0.3692(3) 0.8436(9) 0.2835(3) 0.087(2) Uani d . . . 1 . .
C C13 0.3170(3) 0.7480(9) 0.2805(3) 0.088(2) Uani d . . . 1 . .
H H13 0.288 0.7139 0.2469 0.106 Uiso calc U . R 1 . .
C C10 0.4019(3) 0.8479(9) 0.3779(3) 0.092(2) Uani d . P D 0.7 C 1
C C14 0.4477(4) 0.908(2) 0.4307(3) 0.081(5) Uani d . P D 0.7 C 1
F F1 0.4119(4) 0.9293(11) 0.4629(3) 0.110(3) Uani d . P D 0.7 C 1
F F2 0.4951(5) 0.8217(12) 0.4543(4) 0.165(5) Uani d U P D 0.7 C 1
F F3 0.4766(6) 1.0317(12) 0.4277(3) 0.184(5) Uani d . P D 0.7 C 1
C C10B 0.4019(3) 0.8479(9) 0.3779(3) 0.092(2) Uani d . P D 0.3 C 2
C C14B 0.4491(13) 0.873(3) 0.4351(8) 0.20(5) Uiso d . P D 0.3 C 2
F F1B 0.4242(9) 0.9856(17) 0.4523(7) 0.086(6) Uiso d . P D 0.3 C 2
F F2B 0.4625(10) 0.774(2) 0.4689(7) 0.115(6) Uiso d U P D 0.3 C 2
F F3B 0.5086(9) 0.922(2) 0.4337(7) 0.105(5) Uiso d . P D 0.3 C 2
C C15 0.3786(4) 0.8874(11) 0.2337(3) 0.102(2) Uani d . . . 1 . .
F F5 0.4219(2) 0.9966(6) 0.23957(17) 0.1135(15) Uani d . . . 1 . .
F F4 0.3187(2) 0.9283(7) 0.19606(18) 0.1307(18) Uani d . . . 1 . .
F F6 0.4041(3) 0.7867(7) 0.2122(2) 0.144(2) Uani d . . . 1 . .
C C16 -0.0087(3) 0.4947(8) 0.2923(2) 0.0780(18) Uani d . . . 1 . .
H H16A 0.028 0.5676 0.3035 0.094 Uiso calc U . R 1 . .
H H16B -0.0154 0.4685 0.2552 0.094 Uiso calc U . R 1 . .
N N3 -0.0729(2) 0.5544(6) 0.29447(18) 0.0754(15) Uani d . . . 1 . .
H H3 -0.0722 0.595 0.3241 0.09 Uiso calc U . R 1 . .
C C17 -0.1325(3) 0.5509(7) 0.2540(2) 0.0750(18) Uani d . . . 1 . .
C C18 -0.1980(3) 0.6090(8) 0.2451(2) 0.0768(18) Uani d . . . 1 . .
C C19 -0.2246(3) 0.5570(8) 0.1898(3) 0.0820(19) Uani d . . . 1 . .
C C20 -0.1545(4) 0.4917(8) 0.2000(3) 0.0824(19) Uani d . . . 1 . .
N N4 -0.2203(2) 0.6822(7) 0.27881(19) 0.0846(17) Uani d . . . 1 . .
H H4 -0.1906 0.6912 0.3113 0.102 Uiso calc U . R 1 . .
C C21 -0.2845(3) 0.7458(9) 0.2688(3) 0.085(2) Uani d . . . 1 . .
C C22 -0.3017(3) 0.7860(9) 0.3128(3) 0.094(2) Uani d . . . 1 . .
H H22 -0.2699 0.7686 0.3475 0.113 Uiso calc U . R 1 D 1
C C23 -0.3633(4) 0.8498(10) 0.3067(3) 0.101(2) Uani d . P D 0.8 E 1
C C27 -0.3866(6) 0.872(2) 0.3540(4) 0.092(3) Uani d . P D 0.8 E 1
F F7 -0.3337(3) 0.8617(9) 0.40002(19) 0.124(2) Uani d U P D 0.8 E 1
F F8 -0.4345(4) 0.7753(9) 0.3570(3) 0.125(2) Uani d . P D 0.8 E 1
F F9 -0.4163(4) 0.9954(10) 0.3528(3) 0.121(2) Uani d U P D 0.8 E 1
C C23B -0.3633(4) 0.8498(10) 0.3067(3) 0.101(2) Uani d . P D 0.2 E 2
C C27B -0.3753(19) 0.930(3) 0.3514(10) 0.10(3) Uiso d . P D 0.2 E 2
F F7B -0.3953(19) 0.822(3) 0.3762(13) 0.124(9) Uiso d U P D 0.2 E 2
F F8B -0.4275(18) 1.026(3) 0.3328(14) 0.129(10) Uiso d U P D 0.2 E 2
F F9B -0.3234(14) 0.988(3) 0.3887(11) 0.145(10) Uiso d . P D 0.2 E 2
C C24 -0.4099(4) 0.8796(10) 0.2574(4) 0.111(3) Uani d . . . 1 . .
H H24 -0.4526 0.9249 0.2535 0.133 Uiso calc U . R 1 E 1
C C25 -0.3929(3) 0.8414(9) 0.2127(3) 0.095(2) Uani d . . . 1 . .
C C26 -0.3312(3) 0.7736(9) 0.2180(3) 0.091(2) Uani d . . . 1 . .
H H26 -0.3208 0.7466 0.1876 0.109 Uiso calc U . R 1 . .
C C28 -0.4440(4) 0.8668(12) 0.1578(4) 0.108(3) Uani d . P D 0.8 F 1
F F10 -0.4923(4) 0.7726(8) 0.1434(2) 0.123(2) Uani d . P D 0.8 F 1
F F11 -0.4133(3) 0.8794(14) 0.1229(3) 0.166(4) Uani d . P D 0.8 F 1
F F12 -0.4763(5) 0.9932(9) 0.1569(3) 0.166(3) Uani d . P D 0.8 F 1
C C28B -0.4440(4) 0.8668(12) 0.1578(4) 0.108(3) Uani d . P D 0.2 F 2
F F10B -0.4519(14) 0.748(2) 0.1269(9) 0.105(7) Uiso d . P D 0.2 F 2
F F11B -0.4356(15) 0.964(2) 0.1282(9) 0.097(8) Uiso d . P D 0.2 F 2
F F12B -0.5092(11) 0.883(4) 0.1581(13) 0.141(10) Uiso d . P D 0.2 F 2
C C29 0.0355(3) 0.4184(8) 0.3861(2) 0.0715(16) Uani d . . . 1 . .
O O5 0.0300(2) 0.5444(6) 0.39318(16) 0.0813(13) Uani d . . . 1 . .
N N5 0.0573(3) 0.3300(7) 0.42796(19) 0.099(2) Uani d . . D 1 . .
C C30 0.0769(7) 0.1710(11) 0.4250(4) 0.090(3) Uani d . P D 0.7 G 1
H H30A 0.048 0.1128 0.4397 0.108 Uiso calc U P R 0.7 G 1
H H30B 0.0646 0.1451 0.3871 0.108 Uiso calc U P R 0.7 G 1
C C31 0.1535(7) 0.1309(17) 0.4541(5) 0.086(4) Uani d . P D 0.7 G 1
H H31A 0.1657 0.146 0.4927 0.103 Uiso calc U P R 0.7 G 1
H H31B 0.1606 0.0297 0.4481 0.103 Uiso calc U P R 0.7 G 1
O O6 0.1960(4) 0.2136(8) 0.4351(2) 0.084(2) Uani d . P D 0.7 G 1
C C32 0.2650(8) 0.1561(12) 0.4564(4) 0.089(4) Uani d . P D 0.7 G 1
H H32A 0.2684 0.0668 0.4383 0.107 Uiso calc U P R 0.7 G 1
H H32B 0.278 0.1375 0.4949 0.107 Uiso calc U P R 0.7 G 1
C C33 0.3108(7) 0.2663(12) 0.4465(4) 0.177(5) Uani d . P D 0.7 G 1
H H33A 0.3554 0.2236 0.4483 0.213 Uiso calc U P R 0.7 G 1
H H33B 0.2887 0.3069 0.4106 0.213 Uiso calc U P R 0.7 G 1
O O7 0.3222(4) 0.3710(8) 0.4841(2) 0.096(3) Uani d . P D 0.7 G 1
C C34 0.3879(5) 0.4452(14) 0.4888(4) 0.086(3) Uani d . P D 0.7 G 1
H H34A 0.3861 0.4818 0.4538 0.103 Uiso calc U P R 0.7 G 1
H H34B 0.4277 0.38 0.5023 0.103 Uiso calc U P R 0.7 G 1
C C35 0.3945(11) 0.565(2) 0.5271(7) 0.139(10) Uani d . P D 0.7 G 1
H H35A 0.3953 0.527 0.5616 0.166 Uiso calc U P R 0.7 G 1
H H35B 0.4383 0.6162 0.5328 0.166 Uiso calc U P R 0.7 G 1
O O8 0.3392(3) 0.6551(8) 0.5066(2) 0.087(2) Uani d . P D 0.7 G 1
C C36 0.3391(7) 0.7661(14) 0.5421(5) 0.102(4) Uani d . P D 0.7 G 1
H H36A 0.37 0.8423 0.5385 0.123 Uiso calc U P R 0.7 G 1
H H36B 0.3581 0.7299 0.579 0.123 Uiso calc U P R 0.7 G 1
C C37 0.2700(8) 0.8258(15) 0.5331(7) 0.135(5) Uani d . P D 0.7 G 1
H H37A 0.2747 0.8974 0.561 0.162 Uiso calc U P R 0.7 G 1
H H37B 0.2555 0.8765 0.4988 0.162 Uiso calc U P R 0.7 G 1
O O9 0.2197(5) 0.7405(9) 0.5324(3) 0.098(2) Uani d . P D 0.7 G 1
C C38 0.2212(6) 0.6958(17) 0.5824(4) 0.108(4) Uani d . P D 0.7 G 1
H H38A 0.27 0.6778 0.6044 0.129 Uiso calc U P R 0.7 G 1
H H38B 0.2048 0.775 0.599 0.129 Uiso calc U P R 0.7 G 1
C C39 0.1852(15) 0.583(3) 0.5848(6) 0.245(16) Uani d . P D 0.7 G 1
H H39A 0.219 0.5326 0.6149 0.294 Uiso calc U P R 0.7 G 1
H H39B 0.1519 0.6245 0.5998 0.294 Uiso calc U P R 0.7 G 1
O O10 0.1501(6) 0.4804(12) 0.5587(3) 0.139(4) Uani d . P D 0.7 G 1
C C40 0.1399(9) 0.458(2) 0.5035(4) 0.104(5) Uani d . P D 0.7 G 1
H H40A 0.1787 0.4024 0.4997 0.125 Uiso calc U P R 0.7 G 1
H H40B 0.1368 0.5489 0.4849 0.125 Uiso calc U P R 0.7 G 1
C C41 0.0737(8) 0.3779(16) 0.4815(4) 0.098(4) Uani d . P D 0.7 G 1
H H41A 0.0758 0.2949 0.5044 0.118 Uiso calc U P R 0.7 G 1
H H41B 0.0356 0.4391 0.4832 0.118 Uiso calc U P R 0.7 G 1
C C30B 0.0431(13) 0.185(2) 0.4349(12) 0.101(11) Uiso d . P D 0.3 G 2
H H30C 0.0255 0.1332 0.4008 0.121 Uiso calc U P R 0.3 G 2
H H30D 0.0107 0.1735 0.4546 0.121 Uiso calc U P R 0.3 G 2
C C31B 0.1166(13) 0.142(3) 0.4680(11) 0.100(9) Uiso d . P D 0.3 G 2
H H31C 0.1284 0.1841 0.5037 0.12 Uiso calc U P R 0.3 G 2
H H31D 0.1179 0.0377 0.4724 0.12 Uiso calc U P R 0.3 G 2
O O6B 0.1672(13) 0.180(4) 0.4470(12) 0.100(13) Uiso d . P D 0.3 G 2
C C32B 0.2322(13) 0.143(4) 0.4854(12) 0.130(10) Uiso d . P D 0.3 G 2
H H32C 0.2291 0.0455 0.498 0.156 Uiso calc U P R 0.3 G 2
H H32D 0.2423 0.2069 0.5163 0.156 Uiso calc U P R 0.3 G 2
C C33B 0.2892(19) 0.150(3) 0.465(2) 0.17(3) Uiso d . P D 0.3 G 2
H H33C 0.3303 0.1123 0.4932 0.203 Uiso calc U P R 0.3 G 2
H H33D 0.2779 0.0802 0.4354 0.203 Uiso calc U P R 0.3 G 2
O O7B 0.3108(7) 0.2663(12) 0.4465(4) 0.177(5) Uani d . P D 0.3 G 2
C C34B 0.358(2) 0.355(4) 0.4898(15) 0.16(2) Uiso d . P D 0.3 G 2
H H34C 0.3537 0.3236 0.5235 0.191 Uiso calc U P R 0.3 G 2
H H34D 0.4063 0.3321 0.492 0.191 Uiso calc U P R 0.3 G 2
C C35B 0.3517(17) 0.509(3) 0.4875(11) 0.102(8) Uiso d . P D 0.3 G 2
H H35C 0.368 0.545 0.4592 0.122 Uiso calc U P R 0.3 G 2
H H35D 0.3022 0.5339 0.4775 0.122 Uiso calc U P R 0.3 G 2
O O8B 0.387(2) 0.576(5) 0.5331(17) 0.22(3) Uiso d . P D 0.3 G 2
C C36B 0.362(3) 0.716(4) 0.534(2) 0.20(3) Uiso d . P D 0.3 G 2
H H36C 0.3337 0.744 0.497 0.24 Uiso calc U P R 0.3 G 2
H H36D 0.4019 0.7818 0.5461 0.24 Uiso calc U P R 0.3 G 2
C C37B 0.320(2) 0.728(6) 0.569(2) 0.23(3) Uiso d . P D 0.3 G 2
H H37C 0.3492 0.7049 0.6055 0.273 Uiso calc U P R 0.3 G 2
H H37D 0.3034 0.8261 0.5678 0.273 Uiso calc U P R 0.3 G 2
O O9B 0.2657(14) 0.639(3) 0.5523(11) 0.147(8) Uiso d . P D 0.3 G 2
C C38B 0.211(2) 0.729(4) 0.554(3) 0.15(5) Uiso d . P D 0.2 G 2
H H38C 0.2314 0.8091 0.5782 0.184 Uiso calc U P R 0.3 G 2
H H38D 0.1877 0.7689 0.5181 0.184 Uiso calc U P R 0.3 G 2
C C39B 0.165(2) 0.667(6) 0.570(2) 0.14(2) Uiso d . P D 0.2 G 2
H H39C 0.1924 0.6251 0.6044 0.17 Uiso calc U P R 0.3 G 2
H H39D 0.1394 0.7468 0.5784 0.17 Uiso calc U P R 0.3 G 2
O O10B 0.1178(7) 0.5760(17) 0.5496(5) 0.064(4) Uiso d . P D 0.3 G 2
C C40B 0.1208(14) 0.502(4) 0.5029(11) 0.082(12) Uiso d . P D 0.3 G 2
H H40C 0.1581 0.431 0.5133 0.098 Uiso calc U P R 0.3 G 2
H H40D 0.13 0.57 0.4781 0.098 Uiso calc U P R 0.3 G 2
C C41B 0.0525(13) 0.433(3) 0.4774(11) 0.078(10) Uiso d . P D 0.3 G 2
H H41C 0.0161 0.5052 0.4632 0.093 Uiso calc U P R 0.3 G 2
H H41D 0.0407 0.3752 0.5038 0.093 Uiso calc U P R 0.3 G 2
C C38C 0.172(3) 0.786(5) 0.565(2) 0.050(12) Uiso d . P . 0.1 H 3
C C39C 0.112(2) 0.699(5) 0.5448(16) 0.034(9) Uiso d . P . 0.1 H 3
O O1S 0.2195(2) 0.5520(6) 0.41527(16) 0.0909(15) Uani d . . D 1 . .
H H1S1 0.202(3) 0.641(5) 0.427(3) 0.10(2) Uiso d . . D 1 . .
H H1S2 0.260(3) 0.519(8) 0.445(2) 0.16(4) Uiso d . . D 1 . .
O O2S 0.1216(3) 0.3139(8) 0.62187(18) 0.1073(19) Uani d . . D 1 . .
H H2S1 0.122(4) 0.407(4) 0.606(3) 0.12(3) Uiso d . . D 1 . .
H H2S2 0.077(4) 0.266(10) 0.603(4) 0.24(7) Uiso d . . D 1 . .
O O3SB 0.1231(7) 0.7597(14) 0.4097(4) 0.089(4) Uani d . P . 0.5 I 1
O O3SA 0.1628(8) 0.803(2) 0.4215(7) 0.118(5) Uani d . P . 0.5 J 2
O O4SA 0.1405(13) 0.025(2) 0.5916(5) 0.152(7) Uani d U P . 0.4 K 3
O O4SB 0.0967(16) 0.012(3) 0.5952(11) 0.086(8) Uiso d . P . 0.2 L 4
O O5S 0.0496(6) 0.0953(13) 0.5823(4) 0.110(3) Uani d . P . 0.5 M 5
O O6S -0.0234(6) 0.1643(12) 0.5849(5) 0.111(3) Uani d . P . 0.5 N 6
O O7SA 0.0773(5) 0.8681(11) 0.5022(4) 0.142(3) Uani d . P . 0.7 O 7
O O7SB 0.0467(11) 0.832(2) 0.5298(9) 0.123(6) Uiso d . P . 0.3 P 8

loop_
_atom_site_aniso_label
_atom_site_aniso_U_11
_atom_site_aniso_U_22
_atom_site_aniso_U_33
_atom_site_aniso_U_12
_atom_site_aniso_U_13
_atom_site_aniso_U_23
O3 0.102(4) 0.134(4) 0.067(3) 0.004(3) 0.020(3) -0.015(3)
O4 0.075(3) 0.136(4) 0.057(3) -0.016(3) -0.003(2) 0.009(3)
N1 0.065(3) 0.115(4) 0.060(3) 0.010(3) 0.012(3) -0.011(3)
C1 0.072(4) 0.091(5) 0.049(3) 0.005(3) 0.018(3) -0.004(3)
C2 0.095(5) 0.105(5) 0.064(4) -0.005(4) 0.019(4) -0.004(4)
C3 0.085(5) 0.102(5) 0.059(4) 0.009(4) 0.012(3) -0.014(3)
C4 0.061(4) 0.110(5) 0.057(4) 0.007(4) 0.016(3) -0.011(3)
C5 0.057(4) 0.127(6) 0.048(3) 0.022(4) 0.001(3) -0.009(3)
C6 0.063(4) 0.119(6) 0.063(4) 0.010(4) 0.002(3) -0.014(4)
O1 0.083(3) 0.160(5) 0.050(3) -0.005(3) 0.022(2) -0.007(3)
C7 0.069(4) 0.119(6) 0.049(3) 0.011(4) 0.005(3) -0.013(4)
O2 0.073(3) 0.132(4) 0.055(2) -0.005(3) 0.009(2) -0.019(2)
N2 0.062(3) 0.123(5) 0.051(3) 0.012(3) 0.005(3) -0.007(3)
C8 0.051(3) 0.120(6) 0.055(4) 0.014(4) 0.004(3) -0.008(3)
C9 0.060(4) 0.123(6) 0.058(4) 0.012(4) 0.003(3) -0.009(4)
C11 0.058(4) 0.135(7) 0.095(6) 0.001(4) 0.013(4) -0.019(5)
C12 0.052(4) 0.131(6) 0.068(4) 0.001(4) 0.006(3) -0.015(4)
C13 0.060(4) 0.136(6) 0.059(4) 0.012(4) 0.008(3) -0.015(4)
C10 0.063(4) 0.139(7) 0.061(4) 0.007(4) 0.007(3) -0.019(4)
C14 0.040(5) 0.137(11) 0.054(6) 0.002(6) -0.001(4) -0.023(6)
F1 0.100(5) 0.149(7) 0.063(4) -0.029(5) 0.005(4) -0.024(4)
F2 0.130(7) 0.178(8) 0.098(5) 0.065(7) -0.073(5) -0.039(6)
F3 0.228(10) 0.185(9) 0.070(4) -0.121(9) -0.036(5) 0.000(5)
C10B 0.063(4) 0.139(7) 0.061(4) 0.007(4) 0.007(3) -0.019(4)
C15 0.079(5) 0.144(8) 0.079(5) 0.002(5) 0.024(4) -0.014(5)
F5 0.085(3) 0.157(4) 0.091(3) -0.012(3) 0.020(2) -0.004(3)
F4 0.093(3) 0.205(5) 0.079(3) -0.020(3) 0.011(2) 0.012(3)
F6 0.181(5) 0.156(5) 0.127(4) -0.001(4) 0.094(4) -0.015(3)
C16 0.071(4) 0.111(5) 0.049(3) 0.010(4) 0.016(3) 0.005(3)
N3 0.063(3) 0.114(4) 0.048(3) 0.007(3) 0.019(2) 0.000(3)
C17 0.070(4) 0.105(5) 0.048(3) -0.005(4) 0.019(3) 0.005(3)
C18 0.058(4) 0.110(5) 0.057(4) 0.000(3) 0.014(3) 0.015(3)
C19 0.071(4) 0.107(5) 0.060(4) -0.017(4) 0.013(4) 0.007(3)
C20 0.079(4) 0.105(5) 0.061(4) -0.003(4) 0.021(3) -0.003(4)
N4 0.056(3) 0.142(5) 0.050(3) 0.013(3) 0.011(2) 0.004(3)
C21 0.055(4) 0.130(6) 0.064(4) 0.000(4) 0.015(3) 0.010(4)
C22 0.062(4) 0.140(7) 0.069(4) 0.008(4) 0.006(3) 0.001(4)
C23 0.067(4) 0.147(7) 0.072(5) 0.020(4) 0.005(4) -0.003(4)
C27 0.083(7) 0.119(11) 0.075(7) 0.017(8) 0.026(6) 0.005(6)
F7 0.091(4) 0.207(7) 0.061(3) 0.029(4) 0.010(3) -0.014(4)
F8 0.110(4) 0.180(7) 0.093(4) -0.003(5) 0.043(4) -0.012(4)
F9 0.106(4) 0.156(6) 0.098(5) 0.038(4) 0.030(4) 0.000(4)
C23B 0.067(4) 0.147(7) 0.072(5) 0.020(4) 0.005(4) -0.003(4)
C24 0.080(5) 0.143(8) 0.101(6) 0.020(5) 0.021(5) 0.002(5)
C25 0.051(4) 0.141(7) 0.076(5) -0.003(4) 0.001(3) 0.017(4)
C26 0.064(4) 0.132(6) 0.067(4) -0.005(4) 0.009(3) 0.019(4)
C28 0.071(5) 0.152(9) 0.097(6) 0.019(6) 0.023(5) 0.022(6)
F10 0.086(4) 0.173(7) 0.077(3) -0.036(4) -0.013(3) 0.019(4)
F11 0.085(4) 0.320(12) 0.081(4) 0.032(6) 0.013(3) 0.084(6)
F12 0.152(6) 0.156(7) 0.122(6) 0.044(6) -0.037(5) 0.018(5)
C28B 0.071(5) 0.152(9) 0.097(6) 0.019(6) 0.023(5) 0.022(6)
C29 0.074(4) 0.089(5) 0.048(3) 0.004(4) 0.015(3) 0.004(3)
O5 0.081(3) 0.101(4) 0.057(2) 0.010(3) 0.018(2) -0.006(2)
N5 0.123(5) 0.121(5) 0.041(3) -0.023(4) 0.014(3) 0.002(3)
C30 0.105(8) 0.094(8) 0.054(5) -0.015(6) 0.006(6) 0.011(5)
C31 0.079(8) 0.115(12) 0.052(6) 0.005(8) 0.007(5) 0.024(7)
O6 0.088(5) 0.092(5) 0.052(4) 0.000(4) -0.002(4) 0.010(3)
C32 0.115(9) 0.091(9) 0.042(5) 0.045(7) 0.004(6) 0.006(5)
C33 0.248(13) 0.140(8) 0.097(6) 0.040(9) 0.000(7) -0.022(6)
O7 0.091(5) 0.106(6) 0.052(4) 0.039(4) -0.023(3) -0.023(3)
C34 0.063(6) 0.100(8) 0.068(6) 0.030(6) -0.011(5) -0.003(5)
C35 0.142(15) 0.134(13) 0.069(8) -0.006(9) -0.054(9) -0.003(7)
O8 0.079(4) 0.097(5) 0.053(3) 0.012(4) -0.017(3) -0.007(4)
C36 0.088(7) 0.129(10) 0.076(7) 0.015(8) 0.013(6) -0.031(7)
C37 0.136(12) 0.098(9) 0.161(14) 0.000(9) 0.041(10) -0.011(9)
O9 0.099(5) 0.123(7) 0.056(4) 0.010(5) 0.007(4) 0.019(4)
C38 0.110(9) 0.140(11) 0.049(7) 0.020(9) -0.005(5) 0.001(7)
C39 0.46(4) 0.20(2) 0.066(9) -0.20(3) 0.081(16) -0.027(12)
O10 0.210(10) 0.158(9) 0.044(4) -0.051(8) 0.038(5) -0.015(5)
C40 0.145(12) 0.132(13) 0.034(5) -0.013(12) 0.027(6) -0.007(6)
C41 0.144(12) 0.108(10) 0.042(5) 0.002(10) 0.032(6) -0.005(6)
O7B 0.248(13) 0.140(8) 0.097(6) 0.040(9) 0.000(7) -0.022(6)
O1S 0.078(3) 0.133(4) 0.047(2) 0.014(3) 0.004(2) 0.000(2)
O2S 0.076(3) 0.189(7) 0.055(3) 0.009(3) 0.021(2) 0.001(3)
O3SB 0.125(11) 0.098(8) 0.046(6) 0.007(8) 0.033(7) 0.005(5)
O3SA 0.105(11) 0.143(14) 0.103(10) 0.023(9) 0.034(9) 0.011(9)
O4SA 0.216(18) 0.176(15) 0.041(7) -0.027(14) 0.017(9) 0.000(7)
O5S 0.117(8) 0.141(9) 0.062(5) 0.019(8) 0.020(5) 0.006(6)
O6S 0.102(7) 0.111(8) 0.121(8) -0.008(6) 0.040(6) -0.015(6)
O7SA 0.143(8) 0.144(8) 0.134(7) 0.008(6) 0.044(7) 0.022(6)

loop_
_atom_type_symbol
_atom_type_description
_atom_type_scat_dispersion_real
_atom_type_scat_dispersion_imag
_atom_type_scat_source
C C 0.0181 0.0091 'International Tables Vol C Tables 4.2.6.8 and 6.1.1.4'
H H 0.0000 0.0000 'International Tables Vol C Tables 4.2.6.8 and 6.1.1.4'
N N 0.0311 0.0180 'International Tables Vol C Tables 4.2.6.8 and 6.1.1.4'
O O 0.0492 0.0322 'International Tables Vol C Tables 4.2.6.8 and 6.1.1.4'
F F 0.0727 0.0534 'International Tables Vol C Tables 4.2.6.8 and 6.1.1.4'

loop_
_geom_angle_atom_site_label_1
_geom_angle_atom_site_label_2
_geom_angle_atom_site_label_3
_geom_angle
C4 N1 C3 123.0(5)
C4 N1 H1N 118.5
C3 N1 H1N 118.5
C2 C1 C16 109.2(5)
C2 C1 C3 109.8(6)
C16 C1 C3 107.1(5)
C2 C1 C29 112.4(5)
C16 C1 C29 105.8(5)
C3 C1 C29 112.4(5)
C1 C2 H2A 109.5
C1 C2 H2B 109.5
H2A C2 H2B 109.5
C1 C2 H2C 109.5
H2A C2 H2C 109.5
H2B C2 H2C 109.5
N1 C3 C1 114.3(6)
N1 C3 H3A 108.7
C1 C3 H3A 108.7
N1 C3 H3B 108.7
C1 C3 H3B 108.7
H3A C3 H3B 107.6
N1 C4 C5 134.5(6)
N1 C4 C7 133.8(7)
C5 C4 C7 91.7(6)
N2 C5 C4 128.4(6)
N2 C5 C6 138.7(7)
C4 C5 C6 92.9(6)
O1 C6 C5 137.6(7)
O1 C6 C7 136.2(6)
C5 C6 C7 86.2(6)
O2 C7 C4 135.5(7)
O2 C7 C6 135.2(6)
C4 C7 C6 89.2(6)
C5 N2 C8 129.2(6)
C5 N2 H2N 115.4
C8 N2 H2N 115.4
C13 C8 N2 124.3(6)
C13 C8 C9 119.2(7)
N2 C8 C9 116.4(6)
C10B C9 C8 120.0(7)
C10 C9 C8 120.0(7)
C10 C9 H9 120.0
C8 C9 H9 120.0
C12 C11 C10B 118.6(8)
C12 C11 C10 118.6(8)
C12 C11 H11 120.7
C10 C11 H11 120.7
C11 C12 C13 121.0(7)
C11 C12 C15 120.7(8)
C13 C12 C15 118.2(6)
C8 C13 C12 120.3(6)
C8 C13 H13 119.9
C12 C13 H13 119.9
C9 C10 C11 120.8(6)
C9 C10 C14 120.8(8)
C11 C10 C14 118.3(9)
F2 C14 F3 108.4(10)
F2 C14 F1 106.1(12)
F3 C14 F1 105.6(14)
F2 C14 C10 110.3(12)
F3 C14 C10 115.0(11)
F1 C14 C10 110.9(7)
C9 C10B C11 120.8(6)
C9 C10B C14B 111.4(13)
C11 C10B C14B 127.3(13)
F2B C14B F3B 108.(2)
F2B C14B F1B 111.(2)
F3B C14B F1B 102.(2)
F2B C14B C10B 121.(2)
F3B C14B C10B 107.4(18)
F1B C14B C10B 106.5(17)
F6 C15 F5 105.2(7)
F6 C15 F4 106.2(7)
F5 C15 F4 105.4(7)
F6 C15 C12 113.1(8)
F5 C15 C12 113.6(7)
F4 C15 C12 112.6(6)
N3 C16 C1 113.1(5)
N3 C16 H16A 109.0
C1 C16 H16A 109.0
N3 C16 H16B 109.0
C1 C16 H16B 109.0
H16A C16 H16B 107.8
C17 N3 C16 123.5(5)
C17 N3 H3 118.3
C16 N3 H3 118.3
N3 C17 C18 133.9(6)
N3 C17 C20 134.2(6)
C18 C17 C20 91.8(5)
N4 C18 C17 128.6(6)
N4 C18 C19 139.1(6)
C17 C18 C19 92.3(5)
O4 C19 C18 137.5(7)
O4 C19 C20 135.0(7)
C18 C19 C20 87.5(5)
O3 C20 C17 134.4(7)
O3 C20 C19 137.3(6)
C17 C20 C19 88.4(6)
C18 N4 C21 128.1(5)
C18 N4 H4 115.9
C21 N4 H4 115.9
N4 C21 C26 123.9(6)
N4 C21 C22 117.1(6)
C26 C21 C22 118.9(6)
C23B C22 C21 121.1(6)
C23 C22 C21 121.1(6)
C23 C22 H22 119.5
C21 C22 H22 119.5
C22 C23 C24 121.4(8)
C22 C23 C27 120.7(7)
C24 C23 C27 117.4(7)
F9 C27 F7 108.2(11)
F9 C27 F8 104.8(9)
F7 C27 F8 105.6(13)
F9 C27 C23 112.6(13)
F7 C27 C23 111.7(8)
F8 C27 C23 113.4(10)
C22 C23B C24 121.4(8)
C22 C23B C27B 121.9(15)
C24 C23B C27B 114.3(14)
F9B C27B F7B 104.(2)
F9B C27B F8B 109.(2)
F7B C27B F8B 110.(3)
F9B C27B C23B 120.(3)
F7B C27B C23B 100.(2)
F8B C27B C23B 112.(2)
C23B C24 C25 118.1(7)
C23 C24 C25 118.1(7)
C23 C24 H24 120.9
C25 C24 H24 120.9
C26 C25 C24 121.4(6)
C26 C25 C28B 118.7(7)
C24 C25 C28B 119.9(7)
C26 C25 C28 118.7(7)
C24 C25 C28 119.9(7)
C25 C26 C21 119.0(7)
C25 C26 H26 120.5
C21 C26 H26 120.5
F10 C28 F11 111.3(10)
F10 C28 F12 106.3(8)
F11 C28 F12 105.2(10)
F10 C28 C25 112.8(8)
F11 C28 C25 111.7(7)
F12 C28 C25 109.2(8)
F11B C28B F12B 106.(2)
F11B C28B F10B 103.1(16)
F12B C28B F10B 101.(2)
F11B C28B C25 122.0(14)
F12B C28B C25 111.7(15)
F10B C28B C25 111.0(12)
O5 C29 N5 119.9(6)
O5 C29 C1 118.2(5)
N5 C29 C1 121.9(7)
C29 N5 C30B 133.0(12)
C29 N5 C41 122.4(9)
C29 N5 C30 124.8(6)
C41 N5 C30 112.3(8)
C29 N5 C41B 101.9(12)
C30B N5 C41B 112.6(16)
C31 C30 N5 116.5(9)
C31 C30 H30A 108.2
N5 C30 H30A 108.2
C31 C30 H30B 108.2
N5 C30 H30B 108.2
H30A C30 H30B 107.3
O6 C31 C30 109.7(9)
O6 C31 H31A 109.7
C30 C31 H31A 109.7
O6 C31 H31B 109.7
C30 C31 H31B 109.7
H31A C31 H31B 108.2
C31 O6 C32 107.5(8)
O6 C32 C33 105.2(9)
O6 C32 H32A 110.7
C33 C32 H32A 110.7
O6 C32 H32B 110.7
C33 C32 H32B 110.7
H32A C32 H32B 108.8
O7 C33 C32 109.3(10)
O7 C33 H33A 109.8
C32 C33 H33A 109.8
O7 C33 H33B 109.8
C32 C33 H33B 109.8
H33A C33 H33B 108.3
C33 O7 C34 108.7(9)
O7 C34 C35 106.0(13)
O7 C34 H34A 110.5
C35 C34 H34A 110.5
O7 C34 H34B 110.5
C35 C34 H34B 110.5
H34A C34 H34B 108.7
O8 C35 C34 109.2(8)
O8 C35 H35A 109.8
C34 C35 H35A 109.8
O8 C35 H35B 109.8
C34 C35 H35B 109.8
H35A C35 H35B 108.3
C35 O8 C36 112.7(9)
O8 C36 C37 113.6(10)
O8 C36 H36A 108.8
C37 C36 H36A 108.8
O8 C36 H36B 108.8
C37 C36 H36B 108.8
H36A C36 H36B 107.7
O9 C37 C36 118.8(12)
O9 C37 H37A 107.6
C36 C37 H37A 107.6
O9 C37 H37B 107.6
C36 C37 H37B 107.6
H37A C37 H37B 107.1
C37 O9 C38 114.8(11)
C39 C38 O9 118.0(11)
C39 C38 H38A 107.8
O9 C38 H38A 107.8
C39 C38 H38B 107.8
O9 C38 H38B 107.8
H38A C38 H38B 107.2
O10 C39 C38 145.0(13)
O10 C39 H39A 100.6
C38 C39 H39A 100.6
O10 C39 H39B 100.6
C38 C39 H39B 100.6
H39A C39 H39B 104.4
C39 O10 C40 122.4(11)
O10 C40 C41 105.8(10)
O10 C40 H40A 110.6
C41 C40 H40A 110.6
O10 C40 H40B 110.6
C41 C40 H40B 110.6
H40A C40 H40B 108.7
N5 C41 C40 115.1(10)
N5 C41 H41A 108.5
C40 C41 H41A 108.5
N5 C41 H41B 108.5
C40 C41 H41B 108.5
H41A C41 H41B 107.5
N5 C30B C31B 97.3(17)
N5 C30B H30C 112.3
C31B C30B H30C 112.3
N5 C30B H30D 112.3
C31B C30B H30D 112.3
H30C C30B H30D 109.9
O6B C31B C30B 115.(2)
O6B C31B H31C 108.5
C30B C31B H31C 108.5
O6B C31B H31D 108.5
C30B C31B H31D 108.5
H31C C31B H31D 107.5
C31B O6B C32B 107.(2)
O6B C32B C33B 113.(3)
O6B C32B H32C 109.0
C33B C32B H32C 109.0
O6B C32B H32D 109.0
C33B C32B H32D 109.0
H32C C32B H32D 107.8
O7B C33B C32B 126.(3)
O7B C33B H33C 105.9
C32B C33B H33C 105.9
O7B C33B H33D 105.9
C32B C33B H33D 105.9
H33C C33B H33D 106.2
C33B O7B C34B 113.(2)
C35B C34B O7B 120.(3)
C35B C34B H34C 107.3
O7B C34B H34C 107.3
C35B C34B H34D 107.3
O7B C34B H34D 107.3
H34C C34B H34D 106.9
O8B C35B C34B 115.(3)
O8B C35B H35C 108.6
C34B C35B H35C 108.6
O8B C35B H35D 108.6
C34B C35B H35D 108.6
H35C C35B H35D 107.6
C35B O8B C36B 111.(3)
O8B C36B C37B 111.(3)
O8B C36B H36C 109.4
C37B C36B H36C 109.4
O8B C36B H36D 109.4
C37B C36B H36D 109.4
H36C C36B H36D 108.0
O9B C37B C36B 111.(3)
O9B C37B H37C 109.5
C36B C37B H37C 109.5
O9B C37B H37D 109.5
C36B C37B H37D 109.5
H37C C37B H37D 108.1
C37B O9B C38B 101.(2)
C39B C38B O9B 114.(3)
C39B C38B H38C 108.7
O9B C38B H38C 108.7
C39B C38B H38D 108.7
O9B C38B H38D 108.7
H38C C38B H38D 107.6
O10B C39B C38B 134.(4)
O10B C39B H39C 103.6
C38B C39B H39C 103.6
O10B C39B H39D 103.6
C38B C39B H39D 103.6
H39C C39B H39D 105.3
C39B O10B C40B 116.(2)
O10B C40B C41B 107.2(18)
O10B C40B H40C 110.3
C41B C40B H40C 110.3
O10B C40B H40D 110.3
C41B C40B H40D 110.3
H40C C40B H40D 108.5
C40B C41B N5 108.5(18)
C40B C41B H41C 110.0
N5 C41B H41C 110.0
C40B C41B H41D 110.0
N5 C41B H41D 110.0
H41C C41B H41D 108.4
H1S1 O1S H1S2 108.(3)
H2S1 O2S H2S2 109.(3)

loop_
_geom_bond_atom_site_label_1
_geom_bond_atom_site_label_2
_geom_bond_distance
O3 C20 1.212(8)
O4 C19 1.209(7)
N1 C4 1.318(9)
N1 C3 1.443(9)
N1 H1N 0.88
C1 C2 1.523(9)
C1 C16 1.534(9)
C1 C3 1.548(9)
C1 C29 1.564(8)
C2 H2A 0.98
C2 H2B 0.98
C2 H2C 0.98
C3 H3A 0.99
C3 H3B 0.99
C4 C5 1.392(10)
C4 C7 1.486(9)
C5 N2 1.358(8)
C5 C6 1.512(9)
C6 O1 1.196(9)
C6 C7 1.513(11)
C7 O2 1.217(8)
N2 C8 1.396(9)
N2 H2N 0.88
C8 C13 1.381(10)
C8 C9 1.400(9)
C9 C10B 1.377(11)
C9 C10 1.377(11)
C9 H9 0.95
C11 C12 1.378(10)
C11 C10B 1.398(11)
C11 C10 1.398(11)
C11 H11 0.95
C12 C13 1.387(10)
C12 C15 1.477(11)
C13 H13 0.95
C10 C14 1.517(11)
C14 F2 1.264(17)
C14 F3 1.327(18)
C14 F1 1.332(10)
C10B C14B 1.52(2)
C14B F2B 1.26(2)
C14B F3B 1.32(3)
C14B F1B 1.34(2)
C15 F6 1.315(9)
C15 F5 1.338(10)
C15 F4 1.354(9)
C16 N3 1.459(8)
C16 H16A 0.99
C16 H16B 0.99
N3 C17 1.329(8)
N3 H3 0.88
C17 C18 1.400(9)
C17 C20 1.474(9)
C18 N4 1.340(8)
C18 C19 1.479(9)
C19 C20 1.507(10)
N4 C21 1.394(8)
N4 H4 0.88
C21 C26 1.394(9)
C21 C22 1.399(10)
C22 C23B 1.363(10)
C22 C23 1.363(10)
C22 H22 0.95
C23 C24 1.368(11)
C23 C27 1.521(12)
C27 F9 1.313(16)
C27 F7 1.339(11)
C27 F8 1.372(19)
C23B C24 1.368(11)
C23B C27B 1.51(2)
C27B F9B 1.31(2)
C27B F7B 1.36(2)
C27B F8B 1.37(3)
C24 C25 1.409(11)
C24 H24 0.95
C25 C26 1.388(10)
C25 C28B 1.507(11)
C25 C28 1.507(11)
C26 H26 0.95
C28 F10 1.292(11)
C28 F11 1.306(10)
C28 F12 1.366(11)
C28B F11B 1.264(17)
C28B F12B 1.354(19)
C28B F10B 1.370(18)
C29 O5 1.219(8)
C29 N5 1.348(8)
N5 C30B 1.431(17)
N5 C41 1.432(11)
N5 C30 1.568(13)
N5 C41B 1.68(3)
C30 C31 1.548(16)
C30 H30A 0.99
C30 H30B 0.99
C31 O6 1.40(2)
C31 H31A 0.99
C31 H31B 0.99
O6 C32 1.444(17)
C32 C33 1.49(2)
C32 H32A 0.99
C32 H32B 0.99
C33 O7 1.376(11)
C33 H33A 0.99
C33 H33B 0.99
O7 C34 1.492(15)
C34 C35 1.50(2)
C34 H34A 0.99
C34 H34B 0.99
C35 O8 1.379(19)
C35 H35A 0.99
C35 H35B 0.99
O8 C36 1.420(15)
C36 C37 1.47(2)
C36 H36A 0.99
C36 H36B 0.99
C37 O9 1.309(15)
C37 H37A 0.99
C37 H37B 0.99
O9 C38 1.397(19)
C38 C39 1.312(19)
C38 H38A 0.99
C38 H38B 0.99
C39 O10 1.270(17)
C39 H39A 0.99
C39 H39B 0.99
O10 C40 1.438(11)
C40 C41 1.492(14)
C40 H40A 0.99
C40 H40B 0.99
C41 H41A 0.99
C41 H41B 0.99
C30B C31B 1.52(2)
C30B H30C 0.99
C30B H30D 0.99
C31B O6B 1.40(3)
C31B H31C 0.99
C31B H31D 0.99
O6B C32B 1.42(2)
C32B C33B 1.47(3)
C32B H32C 0.99
C32B H32D 0.99
C33B O7B 1.34(2)
C33B H33C 0.99
C33B H33D 0.99
O7B C34B 1.49(2)
C34B C35B 1.47(3)
C34B H34C 0.99
C34B H34D 0.99
C35B O8B 1.34(2)
C35B H35C 0.99
C35B H35D 0.99
O8B C36B 1.42(3)
C36B C37B 1.49(3)
C36B H36C 0.99
C36B H36D 0.99
C37B O9B 1.35(2)
C37B H37C 0.99
C37B H37D 0.99
O9B C38B 1.43(3)
C38B C39B 1.31(3)
C38B H38C 0.99
C38B H38D 0.99
C39B O10B 1.27(2)
C39B H39C 0.99
C39B H39D 0.99
O10B C40B 1.453(18)
C40B C41B 1.49(2)
C40B H40C 0.99
C40B H40D 0.99
C41B H41C 0.99
C41B H41D 0.99
C38C C39C 1.43(7)
O1S H1S1 1.00(2)
O1S H1S2 0.98(2)
O2S H2S1 0.98(2)
O2S H2S2 0.99(2)

loop_
_geom_torsion_atom_site_label_1
_geom_torsion_atom_site_label_2
_geom_torsion_atom_site_label_3
_geom_torsion_atom_site_label_4
_geom_torsion
C4 N1 C3 C1 -108.8(7)
C2 C1 C3 N1 177.4(5)
C16 C1 C3 N1 59.0(7)
C29 C1 C3 N1 -56.7(8)
C3 N1 C4 C5 -178.8(7)
C3 N1 C4 C7 1.3(11)
N1 C4 C5 N2 -1.2(13)
C7 C4 C5 N2 178.7(7)
N1 C4 C5 C6 178.8(8)
C7 C4 C5 C6 -1.3(5)
N2 C5 C6 O1 -0.1(16)
C4 C5 C6 O1 179.9(9)
N2 C5 C6 C7 -178.7(8)
C4 C5 C6 C7 1.3(5)
N1 C4 C7 O2 3.9(14)
C5 C4 C7 O2 -176.0(9)
N1 C4 C7 C6 -178.8(8)
C5 C4 C7 C6 1.3(5)
O1 C6 C7 O2 -2.5(15)
C5 C6 C7 O2 176.1(8)
O1 C6 C7 C4 -179.8(9)
C5 C6 C7 C4 -1.2(5)
C4 C5 N2 C8 -179.2(7)
C6 C5 N2 C8 0.8(13)
C5 N2 C8 C13 -1.6(11)
C5 N2 C8 C9 176.0(6)
C13 C8 C9 C10B -2.3(10)
N2 C8 C9 C10B 179.9(6)
C13 C8 C9 C10 -2.3(10)
N2 C8 C9 C10 179.9(6)
C10B C11 C12 C13 1.1(11)
C10 C11 C12 C13 1.1(11)
C10B C11 C12 C15 -178.3(7)
C10 C11 C12 C15 -178.3(7)
N2 C8 C13 C12 178.6(6)
C9 C8 C13 C12 1.0(10)
C11 C12 C13 C8 -0.4(11)
C15 C12 C13 C8 179.0(7)
C8 C9 C10 C11 3.1(11)
C8 C9 C10 C14 179.0(9)
C12 C11 C10 C9 -2.5(11)
C12 C11 C10 C14 -178.5(9)
C9 C10 C14 F2 82.3(13)
C11 C10 C14 F2 -101.6(15)
C9 C10 C14 F3 -154.6(10)
C11 C10 C14 F3 21.4(15)
C9 C10 C14 F1 -34.9(18)
C11 C10 C14 F1 141.1(12)
C8 C9 C10B C11 3.1(11)
C8 C9 C10B C14B -170.3(12)
C12 C11 C10B C9 -2.5(11)
C12 C11 C10B C14B 169.8(14)
C9 C10B C14B F2B 36.(3)
C11 C10B C14B F2B -137.(2)
C9 C10B C14B F3B 159.6(16)
C11 C10B C14B F3B -13.(3)
C9 C10B C14B F1B -92.(2)
C11 C10B C14B F1B 95.(2)
C11 C12 C15 F6 108.5(9)
C13 C12 C15 F6 -71.0(9)
C11 C12 C15 F5 -11.3(11)
C13 C12 C15 F5 169.2(7)
C11 C12 C15 F4 -131.1(8)
C13 C12 C15 F4 49.5(11)
C2 C1 C16 N3 54.2(7)
C3 C1 C16 N3 172.9(5)
C29 C1 C16 N3 -67.0(7)
C1 C16 N3 C17 -111.4(7)
C16 N3 C17 C18 -174.1(7)
C16 N3 C17 C20 1.6(12)
N3 C17 C18 N4 -4.5(13)
C20 C17 C18 N4 178.7(7)
N3 C17 C18 C19 175.6(8)
C20 C17 C18 C19 -1.3(5)
N4 C18 C19 O4 1.4(16)
C17 C18 C19 O4 -178.6(9)
N4 C18 C19 C20 -178.7(9)
C17 C18 C19 C20 1.2(5)
N3 C17 C20 O3 5.9(15)
C18 C17 C20 O3 -177.2(9)
N3 C17 C20 C19 -175.6(8)
C18 C17 C20 C19 1.3(5)
O4 C19 C20 O3 -2.9(16)
C18 C19 C20 O3 177.2(10)
O4 C19 C20 C17 178.7(8)
C18 C19 C20 C17 -1.2(5)
C17 C18 N4 C21 176.4(7)
C19 C18 N4 C21 -3.7(14)
C18 N4 C21 C26 -16.6(12)
C18 N4 C21 C22 164.7(7)
N4 C21 C22 C23B 179.6(8)
C26 C21 C22 C23B 0.8(12)
N4 C21 C22 C23 179.6(8)
C26 C21 C22 C23 0.8(12)
C21 C22 C23 C24 -1.4(14)
C21 C22 C23 C27 170.3(11)
C22 C23 C27 F9 140.0(10)
C24 C23 C27 F9 -47.9(16)
C22 C23 C27 F7 18.(2)
C24 C23 C27 F7 -170.0(12)
C22 C23 C27 F8 -101.2(10)
C24 C23 C27 F8 70.9(14)
C21 C22 C23B C24 -1.4(14)
C21 C22 C23B C27B -162.7(16)
C22 C23B C27B F9B 27.(3)
C24 C23B C27B F9B -136.(2)
C22 C23B C27B F7B -86.(3)
C24 C23B C27B F7B 111.(2)
C22 C23B C27B F8B 157.(2)
C24 C23B C27B F8B -5.(3)
C22 C23B C24 C25 0.6(14)
C27B C23B C24 C25 163.2(16)
C22 C23 C24 C25 0.6(14)
C27 C23 C24 C25 -171.4(11)
C23B C24 C25 C26 0.8(13)
C23 C24 C25 C26 0.8(13)
C23B C24 C25 C28B 177.5(9)
C23 C24 C25 C28 177.5(9)
C24 C25 C26 C21 -1.4(12)
C28B C25 C26 C21 -178.0(8)
C28 C25 C26 C21 -178.0(8)
N4 C21 C26 C25 -178.1(7)
C22 C21 C26 C25 0.5(12)
C26 C25 C28 F10 97.8(10)
C24 C25 C28 F10 -78.9(12)
C26 C25 C28 F11 -28.5(14)
C24 C25 C28 F11 154.8(11)
C26 C25 C28 F12 -144.3(9)
C24 C25 C28 F12 38.9(13)
C26 C25 C28B F11B -76.(2)
C24 C25 C28B F11B 106.8(19)
C26 C25 C28B F12B 157.(2)
C24 C25 C28B F12B -20.(2)
C26 C25 C28B F10B 45.3(17)
C24 C25 C28B F10B -131.4(16)
C2 C1 C29 O5 -119.9(7)
C16 C1 C29 O5 -0.9(8)
C3 C1 C29 O5 115.6(7)
C2 C1 C29 N5 58.9(8)
C16 C1 C29 N5 178.0(6)
C3 C1 C29 N5 -65.5(8)
O5 C29 N5 C30B 149.3(18)
C1 C29 N5 C30B -30.(2)
O5 C29 N5 C41 0.9(12)
C1 C29 N5 C41 -177.9(9)
O5 C29 N5 C30 -170.5(8)
C1 C29 N5 C30 10.7(11)
O5 C29 N5 C41B 12.1(12)
C1 C29 N5 C41B -166.7(10)
C29 N5 C30 C31 114.6(10)
C41 N5 C30 C31 -57.6(13)
N5 C30 C31 O6 -56.5(13)
C30 C31 O6 C32 -170.2(10)
C31 O6 C32 C33 -166.4(8)
O6 C32 C33 O7 79.1(10)
C32 C33 O7 C34 156.6(9)
C33 O7 C34 C35 175.7(9)
O7 C34 C35 O8 -61.5(19)
C34 C35 O8 C36 176.0(15)
C35 O8 C36 C37 -155.5(16)
O8 C36 C37 O9 53.9(19)
C36 C37 O9 C38 77.3(17)
C37 O9 C38 C39 -162.(2)
O9 C38 C39 O10 9.(6)
C38 C39 O10 C40 1.(6)
C39 O10 C40 C41 -154.(2)
C29 N5 C41 C40 -73.6(19)
C30 N5 C41 C40 98.8(16)
O10 C40 C41 N5 -173.3(12)
C29 N5 C30B C31B 138.4(16)
C41B N5 C30B C31B -88.(2)
N5 C30B C31B O6B -50.(3)
C30B C31B O6B C32B 175.(3)
C31B O6B C32B C33B 168.(3)
O6B C32B C33B O7B 62.(5)
C32B C33B O7B C34B 82.(5)
C33B O7B C34B C35B -139.(4)
O7B C34B C35B O8B 167.(4)
C34B C35B O8B C36B -162.(4)
C35B O8B C36B C37B 105.(5)
O8B C36B C37B O9B -59.(6)
C36B C37B O9B C38B -134.(5)
C37B O9B C38B C39B -143.(6)
O9B C38B C39B O10B -70.(9)
C38B C39B O10B C40B 13.(8)
C39B O10B C40B C41B -165.(4)
O10B C40B C41B N5 -173.(2)
C29 N5 C41B C40B -92.(2)
C30B N5 C41B C40B 121.(2)
